data_4119842
loop_
_publ_author_name
'Michael Wilking'
'Christian M\"uck-Lichtenfeld'
'Constantin G. Daniliuc'
'Ulrich Hennecke'

_publ_section_title
;
 Enantioselective, Desymmetrizing Bromolactonization of Alkynes
;
_journal_name_full 'Journal of the American Chemical Society'
_journal_page_first 8133
_journal_page_last 8136
_journal_paper_doi 10.1021/ja402910d
_journal_volume 135
_journal_year 2013
_chemical_absolute_configuration ad
_chemical_formula_sum 'C10 H9 Br O4'
_chemical_formula_weight 273.08
_chemical_name_systematic
; 
 ? 
;
_space_group_IT_number 144
_symmetry_cell_setting trigonal
_symmetry_space_group_name_Hall 'P 31'
_symmetry_space_group_name_H-M 'P 31'
_atom_sites_solution_hydrogens geom
_atom_sites_solution_primary direct
_atom_sites_solution_secondary difmap
_audit_creation_method SHELXL-97
_cell_angle_alpha 90.00
_cell_angle_beta 90.00
_cell_angle_gamma 120.00
_cell_formula_units_Z 3
_cell_length_a 9.3846(3)
_cell_length_b 9.3846(3)
_cell_length_c 10.7179(7)
_cell_measurement_reflns_used 1207
_cell_measurement_temperature 223(2)
_cell_measurement_theta_max 68.25
_cell_measurement_theta_min 0.88
_cell_volume 817.47(6)
_computing_cell_refinement 'Collect (Nonius B.V., 1998)'
_computing_data_collection 'Collect (Nonius B.V., 1998)'
_computing_data_reduction 'Denzo-SMN (Otwinowski & Minor, 1997)'
_computing_molecular_graphics 'XP (BrukerAXS, 2000)'
_computing_publication_material 'SHELXL-97 (Sheldrick, 1997)'
_computing_structure_refinement 'SHELXL-97 (Sheldrick, 1997)'
_computing_structure_solution 'SHELXS-97 (Sheldrick, 1990)'
_diffrn_ambient_temperature 223(2)
_diffrn_measured_fraction_theta_full 0.962
_diffrn_measured_fraction_theta_max 0.963
_diffrn_measurement_device_type 'Nonius KappaCCD APEXII'
_diffrn_measurement_method '\w and \f scans'
_diffrn_radiation_monochromator graphite
_diffrn_radiation_source 'fine-focus sealed tube'
_diffrn_radiation_type CuK\a
_diffrn_radiation_wavelength 1.54178
_diffrn_reflns_av_R_equivalents 0.032
_diffrn_reflns_av_sigmaI/netI 0.0296
_diffrn_reflns_limit_h_max 11
_diffrn_reflns_limit_h_min -10
_diffrn_reflns_limit_k_max 8
_diffrn_reflns_limit_k_min -9
_diffrn_reflns_limit_l_max 12
_diffrn_reflns_limit_l_min -12
_diffrn_reflns_number 4417
_diffrn_reflns_theta_full 66.73
_diffrn_reflns_theta_max 66.73
_diffrn_reflns_theta_min 5.44
_exptl_absorpt_coefficient_mu 5.109
_exptl_absorpt_correction_T_max 0.8618
_exptl_absorpt_correction_T_min 0.6291
_exptl_absorpt_correction_type multi-scan
_exptl_absorpt_process_details 'Denzo (Otwinowski, Borek, Majewski & Minor, 2003)'
_exptl_crystal_colour colourless
_exptl_crystal_density_diffrn 1.664
_exptl_crystal_description plate
_exptl_crystal_F_000 408
_exptl_crystal_size_max 0.10
_exptl_crystal_size_mid 0.04
_exptl_crystal_size_min 0.03
_refine_diff_density_max 0.533
_refine_diff_density_min -0.414
_refine_diff_density_rms 0.049
_refine_ls_abs_structure_details 'Flack H D (1983), Acta Cryst. A39, 876-881'
_refine_ls_abs_structure_Flack 0.01(3)
_refine_ls_extinction_method none
_refine_ls_goodness_of_fit_ref 1.071
_refine_ls_hydrogen_treatment constr
_refine_ls_matrix_type full
_refine_ls_number_parameters 137
_refine_ls_number_reflns 1747
_refine_ls_number_restraints 1
_refine_ls_restrained_S_all 1.071
_refine_ls_R_factor_all 0.0353
_refine_ls_R_factor_gt 0.0334
_refine_ls_shift/su_max 0.000
_refine_ls_shift/su_mean 0.000
_refine_ls_structure_factor_coef Fsqd
_refine_ls_weighting_details 'calc w=1/[\s^2^(Fo^2^)+(0.0344P)^2^+0.6536P] where P=(Fo^2^+2Fc^2^)/3'
_refine_ls_weighting_scheme calc
_refine_ls_wR_factor_gt 0.0813
_refine_ls_wR_factor_ref 0.0830
_reflns_number_gt 1677
_reflns_number_total 1747
_reflns_threshold_expression >2sigma(I)
_cod_data_source_file ja402910d_si_001.cif
_cod_data_source_block stu7088
_cod_database_code 4119842

loop_
_symmetry_equiv_pos_as_xyz
'x, y, z'
'-y, x-y, z+1/3'
'-x+y, -x, z+2/3'

loop_
_atom_site_label
_atom_site_type_symbol
_atom_site_fract_x
_atom_site_fract_y
_atom_site_fract_z
_atom_site_U_iso_or_equiv
_atom_site_adp_type
_atom_site_occupancy
_atom_site_symmetry_multiplicity
_atom_site_calc_flag
_atom_site_refinement_flags
Br1 Br 0.32201(8) 0.86007(8) 0.50049(5) 0.0725(2) Uani 1 1 d .
O1 O 0.7398(4) 0.8274(4) 0.4794(3) 0.0502(7) Uani 1 1 d .
O2 O 0.9049(4) 0.7321(4) 0.5381(3) 0.0582(8) Uani 1 1 d .
O3 O 0.7115(7) 0.6278(5) 0.8663(4) 0.0927(15) Uani 1 1 d .
O4 O 0.7846(4) 0.8721(4) 0.7849(3) 0.0527(7) Uani 1 1 d .
C1 C 0.7812(5) 0.7356(6) 0.5533(4) 0.0435(9) Uani 1 1 d .
C2 C 0.6482(5) 0.6437(5) 0.6518(4) 0.0410(8) Uani 1 1 d .
C3 C 0.5141(5) 0.6853(6) 0.6167(4) 0.0478(10) Uani 1 1 d .
H3A H 0.4142 0.5868 0.5882 0.057 Uiso 1 1 calc R
H3B H 0.4865 0.7319 0.6883 0.057 Uiso 1 1 calc R
C4 C 0.5877(6) 0.8080(5) 0.5145(4) 0.0459(10) Uani 1 1 d .
C5 C 0.7182(6) 0.7112(6) 0.7813(4) 0.0479(10) Uani 1 1 d .
C6 C 0.8480(6) 0.9510(6) 0.9046(4) 0.0573(12) Uani 1 1 d .
H6A H 0.7570 0.9236 0.9610 0.086 Uiso 1 1 calc R
H6B H 0.9109 1.0694 0.8933 0.086 Uiso 1 1 calc R
H6C H 0.9184 0.9129 0.9395 0.086 Uiso 1 1 calc R
C7 C 0.5931(6) 0.4611(5) 0.6482(5) 0.0533(11) Uani 1 1 d .
H7A H 0.6860 0.4457 0.6699 0.064 Uiso 1 1 calc R
H7B H 0.5061 0.4025 0.7101 0.064 Uiso 1 1 calc R
C8 C 0.5314(6) 0.3917(6) 0.5239(5) 0.0541(11) Uani 1 1 d .
C9 C 0.4860(6) 0.3421(7) 0.4228(5) 0.0676(14) Uani 1 1 d .
H9 H 0.4495 0.3023 0.3417 0.081 Uiso 1 1 calc R
C10 C 0.5304(7) 0.8916(7) 0.4548(5) 0.0618(13) Uani 1 1 d .
H10 H 0.5919 0.9655 0.3908 0.074 Uiso 1 1 calc R

loop_
_atom_site_aniso_label
_atom_site_aniso_U_11
_atom_site_aniso_U_22
_atom_site_aniso_U_33
_atom_site_aniso_U_23
_atom_site_aniso_U_13
_atom_site_aniso_U_12
Br1 0.0861(4) 0.0862(4) 0.0733(3) -0.0017(3) -0.0117(3) 0.0642(4)
O1 0.0510(17) 0.0548(18) 0.0429(16) 0.0111(13) 0.0064(13) 0.0250(15)
O2 0.0503(19) 0.067(2) 0.061(2) -0.0079(16) 0.0009(15) 0.0324(16)
O3 0.158(5) 0.068(2) 0.050(2) 0.0025(19) -0.029(3) 0.056(3)
O4 0.0611(19) 0.0503(18) 0.0430(17) -0.0027(13) -0.0088(14) 0.0249(15)
C1 0.041(2) 0.048(2) 0.037(2) -0.0065(17) -0.0013(17) 0.0192(19)
C2 0.046(2) 0.042(2) 0.039(2) 0.0038(17) -0.0019(16) 0.0242(18)
C3 0.046(2) 0.059(3) 0.040(2) 0.0065(18) -0.0014(17) 0.028(2)
C4 0.055(3) 0.050(2) 0.038(2) 0.0011(18) -0.0034(18) 0.031(2)
C5 0.058(3) 0.052(3) 0.040(2) 0.004(2) -0.0043(19) 0.033(2)
C6 0.056(3) 0.062(3) 0.046(3) -0.013(2) -0.006(2) 0.023(2)
C7 0.063(3) 0.047(2) 0.051(3) 0.0005(19) -0.004(2) 0.028(2)
C8 0.048(3) 0.050(3) 0.056(3) -0.007(2) -0.001(2) 0.019(2)
C9 0.054(3) 0.079(4) 0.061(3) -0.019(3) 0.000(2) 0.027(3)
C10 0.077(3) 0.058(3) 0.052(3) 0.007(2) -0.002(2) 0.036(3)

loop_
_atom_type_symbol
_atom_type_description
_atom_type_scat_dispersion_real
_atom_type_scat_dispersion_imag
_atom_type_scat_source
C C 0.0181 0.0091 'International Tables Vol C Tables 4.2.6.8 and 6.1.1.4'
H H 0.0000 0.0000 'International Tables Vol C Tables 4.2.6.8 and 6.1.1.4'
O O 0.0492 0.0322 'International Tables Vol C Tables 4.2.6.8 and 6.1.1.4'
Br Br -0.6763 1.2805 'International Tables Vol C Tables 4.2.6.8 and 6.1.1.4'

loop_
_geom_angle_atom_site_label_1
_geom_angle_atom_site_label_2
_geom_angle_atom_site_label_3
_geom_angle
C1 O1 C4 111.0(3)
C5 O4 C6 116.7(3)
O2 C1 O1 122.0(4)
O2 C1 C2 127.7(4)
O1 C1 C2 110.3(3)
C7 C2 C1 109.8(4)
C7 C2 C5 108.8(3)
C1 C2 C5 109.4(3)
C7 C2 C3 114.7(4)
C1 C2 C3 103.2(3)
C5 C2 C3 110.6(3)
C4 C3 C2 104.7(3)
C4 C3 H3A 110.8
C2 C3 H3A 110.8
C4 C3 H3B 110.8
C2 C3 H3B 110.8
H3A C3 H3B 108.9
C10 C4 O1 119.1(4)
C10 C4 C3 130.5(5)
O1 C4 C3 110.3(3)
O3 C5 O4 125.1(4)
O3 C5 C2 123.7(4)
O4 C5 C2 111.1(3)
O4 C6 H6A 109.5
O4 C6 H6B 109.5
H6A C6 H6B 109.5
O4 C6 H6C 109.5
H6A C6 H6C 109.5
H6B C6 H6C 109.5
C8 C7 C2 111.0(4)
C8 C7 H7A 109.4
C2 C7 H7A 109.4
C8 C7 H7B 109.4
C2 C7 H7B 109.4
H7A C7 H7B 108.0
C9 C8 C7 177.5(6)
C8 C9 H9 180.0
C4 C10 Br1 118.6(4)
C4 C10 H10 120.7
Br1 C10 H10 120.7

loop_
_geom_bond_atom_site_label_1
_geom_bond_atom_site_label_2
_geom_bond_distance
Br1 C10 1.890(6)
O1 C1 1.361(6)
O1 C4 1.397(5)
O2 C1 1.189(5)
O3 C5 1.182(6)
O4 C5 1.315(6)
O4 C6 1.452(5)
C1 C2 1.530(6)
C2 C7 1.524(6)
C2 C5 1.531(6)
C2 C3 1.538(6)
C3 C4 1.487(6)
C3 H3A 0.9800
C3 H3B 0.9800
C4 C10 1.318(7)
C6 H6A 0.9700
C6 H6B 0.9700
C6 H6C 0.9700
C7 C8 1.469(7)
C7 H7A 0.9800
C7 H7B 0.9800
C8 C9 1.172(7)
C9 H9 0.9400
C10 H10 0.9400

loop_
_geom_torsion_atom_site_label_1
_geom_torsion_atom_site_label_2
_geom_torsion_atom_site_label_3
_geom_torsion_atom_site_label_4
_geom_torsion
C4 O1 C1 O2 178.8(4)
C4 O1 C1 C2 -0.9(5)
O2 C1 C2 C7 -52.3(6)
O1 C1 C2 C7 127.4(4)
O2 C1 C2 C5 67.1(5)
O1 C1 C2 C5 -113.3(4)
O2 C1 C2 C3 -175.1(4)
O1 C1 C2 C3 4.6(4)
C7 C2 C3 C4 -125.6(4)
C1 C2 C3 C4 -6.1(4)
C5 C2 C3 C4 110.8(4)
C1 O1 C4 C10 178.2(4)
C1 O1 C4 C3 -3.4(5)
C2 C3 C4 C10 -175.8(5)
C2 C3 C4 O1 6.1(5)
C6 O4 C5 O3 -2.7(7)
C6 O4 C5 C2 176.8(4)
C7 C2 C5 O3 -7.6(7)
C1 C2 C5 O3 -127.6(6)
C3 C2 C5 O3 119.3(6)
C7 C2 C5 O4 172.8(4)
C1 C2 C5 O4 52.8(5)
C3 C2 C5 O4 -60.3(5)
C1 C2 C7 C8 -57.8(5)
C5 C2 C7 C8 -177.5(4)
C3 C2 C7 C8 57.9(5)
C2 C7 C8 C9 28(12)
O1 C4 C10 Br1 178.5(3)
C3 C4 C10 Br1 0.5(8)
